data_4133389
loop_
_publ_author_name
'Ren, Yansong'
'Xie, Sheng'
'Svensson Grape, Erik'
'Inge, A. Ken'
'Ramstr\"om, Olof'

_publ_section_title
;
 Multistimuli-Responsive Enaminitrile Molecular Switches Displaying
 H<sup>+</sup>-Induced Aggregate Emission, Metal Ion-Induced Turn-On
 Fluorescence, and Organogelation Properties.
;
_journal_issue 42
_journal_name_full 'Journal of the American Chemical Society'
_journal_page_first 13640
_journal_page_last 13643
_journal_paper_doi 10.1021/jacs.8b09843
_journal_volume 140
_journal_year 2018
_chemical_formula_sum 'C16 H17 N3 O3 S'
_chemical_formula_weight 331.38
_space_group_crystal_system monoclinic
_space_group_IT_number 4
_space_group_name_Hall 'P 2yb'
_space_group_name_H-M_alt 'P 1 21 1'
_atom_sites_solution_hydrogens geom
_audit_creation_method SHELXL-2018/1
_audit_update_record
;
2018-09-05 deposited with the CCDC.
2018-09-07 downloaded from the CCDC.
;
_cell_angle_alpha 90
_cell_angle_beta 95.806(8)
_cell_angle_gamma 90
_cell_formula_units_Z 4
_cell_length_a 5.451(4)
_cell_length_b 39.24(3)
_cell_length_c 7.731(6)
_cell_measurement_reflns_used 2465
_cell_measurement_temperature 294(2)
_cell_measurement_theta_max 21.17
_cell_measurement_theta_min 2.65
_cell_volume 1645(2)
_computing_structure_refinement 'SHELXL-2018/1 (Sheldrick, 2018)'
_computing_structure_solution 'SHELXT 2014/5 (Sheldrick, 2014)'
_diffrn_ambient_temperature 294(2)
_diffrn_measured_fraction_theta_full 0.994
_diffrn_measured_fraction_theta_max 0.986
_diffrn_measurement_device_type 'Bruker D8 Venture'
_diffrn_radiation_type MoK\a
_diffrn_radiation_wavelength 0.71073
_diffrn_reflns_av_R_equivalents 0.1422
_diffrn_reflns_av_unetI/netI 0.2170
_diffrn_reflns_Laue_measured_fraction_full 0.994
_diffrn_reflns_Laue_measured_fraction_max 0.986
_diffrn_reflns_limit_h_max 5
_diffrn_reflns_limit_h_min -6
_diffrn_reflns_limit_k_max 47
_diffrn_reflns_limit_k_min -47
_diffrn_reflns_limit_l_max 9
_diffrn_reflns_limit_l_min -8
_diffrn_reflns_number 13020
_diffrn_reflns_point_group_measured_fraction_full 0.972
_diffrn_reflns_point_group_measured_fraction_max 0.960
_diffrn_reflns_theta_full 25.242
_diffrn_reflns_theta_max 25.712
_diffrn_reflns_theta_min 2.648
_exptl_absorpt_coefficient_mu 0.215
_exptl_absorpt_correction_T_max 0.7452
_exptl_absorpt_correction_T_min 0.3757
_exptl_absorpt_correction_type multi-scan
_exptl_absorpt_process_details 'Sheldrick, G. M. (1996). SADABS. University of G\~A?ttingen, Germany.'
_exptl_crystal_colour colourless
_exptl_crystal_density_diffrn 1.338
_exptl_crystal_description plate
_exptl_crystal_F_000 696
_exptl_crystal_size_max 0.24
_exptl_crystal_size_mid 0.10
_exptl_crystal_size_min 0.03
_refine_diff_density_max 1.185
_refine_diff_density_min -0.555
_refine_diff_density_rms 0.119
_refine_ls_abs_structure_details
;
 Flack x determined using 893 quotients [(I+)-(I-)]/[(I+)+(I-)]
 (Parsons, Flack and Wagner, Acta Cryst. B69 (2013) 249-259).
;
_refine_ls_abs_structure_Flack 0.35(11)
_refine_ls_extinction_coef 0.041(9)
_refine_ls_extinction_expression Fc^*^=kFc[1+0.001xFc^2^\l^3^/sin(2\q)]^-1/4^
_refine_ls_extinction_method 'SHELXL-2018/1 (Sheldrick 2018)'
_refine_ls_goodness_of_fit_ref 1.504
_refine_ls_hydrogen_treatment constr
_refine_ls_matrix_type full
_refine_ls_number_parameters 334
_refine_ls_number_reflns 6026
_refine_ls_number_restraints 127
_refine_ls_restrained_S_all 1.497
_refine_ls_R_factor_all 0.2465
_refine_ls_R_factor_gt 0.1365
_refine_ls_shift/su_max 0.011
_refine_ls_shift/su_mean 0.001
_refine_ls_structure_factor_coef Fsqd
_refine_ls_weighting_details 'w=1/[\s^2^(Fo^2^)+(0.1000P)^2^] where P=(Fo^2^+2Fc^2^)/3'
_refine_ls_weighting_scheme calc
_refine_ls_wR_factor_gt 0.2978
_refine_ls_wR_factor_ref 0.3255
_reflns_Friedel_coverage 0.919
_reflns_Friedel_fraction_full 0.950
_reflns_Friedel_fraction_max 0.934
_reflns_number_gt 3025
_reflns_number_total 6026
_reflns_threshold_expression 'I > 2\s(I)'
_cod_data_source_file ja8b09843_si_003.cif
_cod_data_source_block CN1H
_cod_depositor_comments
;
The following automatic conversions were performed:

data item '_exptl_absorpt_correction_type' value 'Multi-scan' was
changed to 'multi-scan' in accordance with the
/home/saulius/struct/COD-crude-data/automatic-downloads/DataCite-retrospective/ACS/depositions/lib/dictionaries/cif_core.dic
dictionary named 'cif_core.dic' version 2.4.2 last updated on
2011-04-26.

Automatic conversion script
Id: cif_fix_values 6909 2019-04-08 15:41:33Z antanas 
;
_cod_original_sg_symbol_H-M 'P 21'
_cod_database_code 4133389
_shelx_shelxl_version_number 2018/1
_shelx_space_group_comment
;
The symmetry employed for this shelxl refinement is uniquely defined
by the following loop, which should always be used as a source of
symmetry information in preference to the above space-group names.
They are only intended as comments.
;

loop_
_space_group_symop_operation_xyz
'x, y, z'
'-x, y+1/2, -z'

loop_
_atom_site_label
_atom_site_type_symbol
_atom_site_fract_x
_atom_site_fract_y
_atom_site_fract_z
_atom_site_U_iso_or_equiv
_atom_site_adp_type
_atom_site_occupancy
_atom_site_site_symmetry_order
_atom_site_calc_flag
_atom_site_refinement_flags_posn
_atom_site_refinement_flags_adp
S1 S -0.3495(7) 0.37267(13) 0.1453(5) 0.0450(15) Uani 1 1 d . .
S2 S 0.9297(8) 0.63047(12) 0.4169(6) 0.0484(14) Uani 1 1 d . .
O1 O -0.2128(18) 0.3913(3) 0.2807(13) 0.050(4) Uani 1 1 d . U
O5 O 1.1875(19) 0.6369(4) 0.3876(17) 0.068(4) Uani 1 1 d . .
O2 O -0.319(2) 0.3868(3) -0.0238(12) 0.056(4) Uani 1 1 d . U
O6 O 0.900(2) 0.6147(4) 0.5818(16) 0.071(4) Uani 1 1 d . .
O3 O -0.6083(19) 0.3678(4) 0.1749(15) 0.066(4) Uani 1 1 d . U
O4 O 0.800(2) 0.6100(4) 0.2733(16) 0.071(4) Uani 1 1 d . .
N2 N 0.300(2) 0.3912(4) 0.6901(15) 0.0455(17) Uani 1 1 d . U
H7 H 0.424510 0.397821 0.759525 0.055 Uiso 1 1 calc R U
N1 N 0.141(2) 0.4359(4) 0.2038(14) 0.0444(16) Uani 1 1 d . U
H5 H 0.041411 0.421660 0.244209 0.053 Uiso 1 1 calc R U
N3 N 0.780(2) 0.4546(4) 0.6618(16) 0.050(2) Uani 1 1 d . U
N4 N 0.436(2) 0.5661(4) 0.3652(18) 0.049(2) Uani 1 1 d . U
H19 H 0.537584 0.579755 0.322155 0.059 Uiso 1 1 calc R U
N6 N -0.192(3) 0.5484(4) -0.094(2) 0.055(2) Uani 1 1 d . U
N5 N 0.281(3) 0.6127(5) -0.129(2) 0.071(4) Uani 1 1 d . U
H21 H 0.164567 0.605175 -0.202167 0.085 Uiso 1 1 calc R U
C23 C -0.027(3) 0.5586(5) -0.014(2) 0.050(2) Uani 1 1 d . U
C5 C 0.341(3) 0.4465(5) 0.3120(18) 0.0446(16) Uani 1 1 d . U
C3 C 0.451(3) 0.4792(5) 0.0612(18) 0.0450(17) Uani 1 1 d . U
H3 H 0.561383 0.493056 0.009971 0.054 Uiso 1 1 calc R U
C6 C 0.398(3) 0.4330(5) 0.4791(18) 0.0448(16) Uani 1 1 d . U
C19 C 0.093(3) 0.5328(5) 0.337(2) 0.049(2) Uani 1 1 d . U
H18 H -0.037189 0.523311 0.265914 0.059 Uiso 1 1 calc R U
C31 C -0.210(5) 0.3308(6) 0.159(4) 0.121(11) Uani 1 1 d . .
H30 H -0.171221 0.324774 0.278977 0.181 Uiso 1 1 calc R U
H31 H -0.062415 0.331017 0.101568 0.181 Uiso 1 1 calc R U
H29 H -0.323890 0.314495 0.103994 0.181 Uiso 1 1 calc R U
C16 C 0.494(4) 0.5558(5) 0.533(2) 0.057(5) Uani 1 1 d . .
H15 H 0.636526 0.563013 0.598740 0.068 Uiso 1 1 calc R U
C1 C 0.088(3) 0.4469(5) 0.0299(18) 0.0446(17) Uani 1 1 d . U
H1 H -0.049872 0.439021 -0.038791 0.054 Uiso 1 1 calc R U
C20 C 0.231(3) 0.5566(5) 0.260(2) 0.049(2) Uani 1 1 d . U
C22 C 0.327(3) 0.5959(5) 0.025(3) 0.056(5) Uani 1 1 d . .
H20 H 0.463682 0.603192 0.096574 0.067 Uiso 1 1 calc R U
C17 C 0.329(4) 0.5342(5) 0.597(2) 0.063(6) Uani 1 1 d . .
H16 H 0.357276 0.527443 0.713032 0.076 Uiso 1 1 calc R U
C4 C 0.508(3) 0.4691(5) 0.2409(18) 0.0450(16) Uani 1 1 d . U
H4 H 0.648553 0.477016 0.307015 0.054 Uiso 1 1 calc R U
C24 C 0.417(3) 0.6427(6) -0.176(3) 0.071(4) Uani 1 1 d . U
H23 H 0.442214 0.641059 -0.297975 0.085 Uiso 1 1 calc R U
H22 H 0.577694 0.642518 -0.109779 0.085 Uiso 1 1 calc R U
C2 C 0.245(3) 0.4694(5) -0.0332(19) 0.0449(17) Uani 1 1 d . U
H2 H 0.208948 0.478061 -0.144727 0.054 Uiso 1 1 calc R U
C18 C 0.117(4) 0.5216(6) 0.496(2) 0.068(6) Uani 1 1 d . .
H17 H 0.005880 0.506702 0.539546 0.081 Uiso 1 1 calc R U
C8 C 0.597(3) 0.4452(5) 0.5858(18) 0.0456(17) Uani 1 1 d . U
C32 C 0.780(4) 0.6680(5) 0.423(3) 0.082(7) Uani 1 1 d . .
H34 H 0.797050 0.676620 0.539640 0.123 Uiso 1 1 calc R U
H32 H 0.609047 0.664773 0.384423 0.123 Uiso 1 1 calc R U
H33 H 0.850417 0.684022 0.347732 0.123 Uiso 1 1 calc R U
C7 C 0.256(3) 0.4065(5) 0.5480(18) 0.0452(16) Uani 1 1 d . U
H6 H 0.114129 0.399785 0.479328 0.054 Uiso 1 1 calc R U
C21 C 0.197(3) 0.5699(5) 0.086(2) 0.050(2) Uani 1 1 d . U
C9 C 0.152(3) 0.3629(4) 0.7441(19) 0.0457(19) Uani 1 1 d . U
H8 H -0.013847 0.364938 0.686508 0.055 Uiso 1 1 calc R U
H9 H 0.141594 0.364509 0.868361 0.055 Uiso 1 1 calc R U
C10 C 0.253(5) 0.3286(4) 0.704(3) 0.225(11) Uani 1 1 d G .
C15 C 0.297(5) 0.3037(6) 0.831(2) 0.225(11) Uani 1 1 d G .
H14 H 0.273396 0.308422 0.945710 0.270 Uiso 1 1 calc R U
C14 C 0.378(5) 0.2716(5) 0.786(3) 0.225(11) Uani 1 1 d G .
H13 H 0.408232 0.254848 0.870659 0.270 Uiso 1 1 calc R U
C13 C 0.414(5) 0.2644(4) 0.614(3) 0.225(11) Uani 1 1 d G .
H12 H 0.468209 0.242954 0.584016 0.270 Uiso 1 1 calc R U
C12 C 0.369(5) 0.2894(6) 0.487(2) 0.225(11) Uani 1 1 d G .
H11 H 0.393349 0.284634 0.372421 0.270 Uiso 1 1 calc R U
C11 C 0.289(5) 0.3215(5) 0.532(3) 0.225(11) Uani 1 1 d G .
H10 H 0.258513 0.338208 0.447469 0.270 Uiso 1 1 calc R U
C25 C 0.297(4) 0.6753(4) -0.147(3) 0.128(5) Uani 1 1 d G .
C26 C 0.326(4) 0.7020(5) -0.261(2) 0.128(5) Uani 1 1 d G .
H28 H 0.423054 0.699035 -0.352636 0.154 Uiso 1 1 calc R U
C27 C 0.210(4) 0.7330(4) -0.240(2) 0.128(5) Uani 1 1 d G .
H27 H 0.229685 0.750840 -0.316259 0.154 Uiso 1 1 calc R U
C28 C 0.066(4) 0.7374(4) -0.103(2) 0.128(5) Uani 1 1 d G .
H26 H -0.011779 0.758156 -0.088571 0.154 Uiso 1 1 calc R U
C29 C 0.037(3) 0.7107(5) 0.011(2) 0.128(5) Uani 1 1 d G .
H25 H -0.059875 0.713667 0.102743 0.154 Uiso 1 1 calc R U
C30 C 0.153(4) 0.6797(4) -0.010(2) 0.128(5) Uani 1 1 d G .
H24 H 0.133494 0.661862 0.066368 0.154 Uiso 1 1 calc R U

loop_
_atom_site_aniso_label
_atom_site_aniso_U_11
_atom_site_aniso_U_22
_atom_site_aniso_U_33
_atom_site_aniso_U_23
_atom_site_aniso_U_13
_atom_site_aniso_U_12
S1 0.023(2) 0.087(4) 0.024(2) -0.006(2) -0.0054(17) 0.000(2)
S2 0.045(3) 0.047(3) 0.056(3) 0.008(3) 0.019(2) -0.007(3)
O1 0.038(6) 0.081(10) 0.026(5) 0.002(6) -0.016(5) -0.024(6)
O5 0.028(6) 0.097(12) 0.080(9) -0.015(8) 0.011(6) 0.001(7)
O2 0.061(7) 0.087(10) 0.018(5) 0.011(6) -0.013(5) -0.014(7)
O6 0.065(8) 0.096(12) 0.054(8) 0.013(8) 0.015(7) -0.029(8)
O3 0.036(6) 0.101(11) 0.065(7) -0.011(8) 0.022(6) -0.022(7)
O4 0.071(9) 0.101(12) 0.047(8) -0.023(8) 0.039(6) -0.009(8)
N2 0.040(3) 0.076(4) 0.018(3) 0.006(3) -0.011(2) -0.008(3)
N1 0.039(3) 0.074(4) 0.016(2) 0.006(3) -0.013(2) -0.007(3)
N3 0.044(4) 0.079(5) 0.023(3) 0.004(4) -0.014(3) -0.011(4)
N4 0.034(4) 0.059(5) 0.057(5) 0.005(4) 0.018(4) -0.011(4)
N6 0.041(5) 0.065(6) 0.061(5) 0.006(5) 0.014(4) -0.015(4)
N5 0.041(8) 0.116(13) 0.058(8) 0.019(8) 0.022(6) -0.019(7)
C23 0.035(4) 0.061(5) 0.058(5) 0.005(4) 0.017(4) -0.012(4)
C5 0.039(3) 0.074(4) 0.017(2) 0.006(3) -0.0129(19) -0.007(3)
C3 0.040(3) 0.075(4) 0.017(2) 0.007(3) -0.012(2) -0.007(3)
C6 0.039(3) 0.075(4) 0.017(2) 0.006(3) -0.013(2) -0.008(3)
C19 0.034(4) 0.059(5) 0.057(5) 0.004(4) 0.017(4) -0.011(4)
C31 0.14(2) 0.063(19) 0.18(3) 0.016(17) 0.11(2) 0.035(17)
C16 0.080(14) 0.055(13) 0.032(9) 0.022(9) -0.012(9) -0.004(11)
C1 0.040(3) 0.074(4) 0.017(2) 0.006(3) -0.012(2) -0.007(3)
C20 0.034(4) 0.059(5) 0.057(5) 0.005(4) 0.017(3) -0.011(4)
C22 0.050(11) 0.062(14) 0.062(12) 0.004(10) 0.038(9) 0.017(10)
C17 0.093(15) 0.061(14) 0.038(10) 0.024(10) 0.019(10) -0.003(12)
C4 0.040(3) 0.075(4) 0.017(2) 0.006(3) -0.012(2) -0.007(3)
C24 0.041(8) 0.116(13) 0.058(8) 0.019(8) 0.022(6) -0.019(7)
C2 0.040(3) 0.075(4) 0.017(2) 0.007(3) -0.011(2) -0.007(3)
C18 0.062(13) 0.097(18) 0.046(12) 0.014(11) 0.019(10) -0.023(12)
C8 0.040(3) 0.076(4) 0.017(2) 0.006(3) -0.014(2) -0.008(3)
C32 0.115(18) 0.041(15) 0.089(17) 0.031(12) 0.000(13) -0.006(13)
C7 0.040(3) 0.075(4) 0.017(2) 0.006(3) -0.012(2) -0.008(3)
C21 0.034(4) 0.060(5) 0.057(5) 0.005(4) 0.017(3) -0.011(4)
C9 0.041(3) 0.076(4) 0.018(3) 0.006(3) -0.011(3) -0.009(3)
C10 0.37(2) 0.085(12) 0.26(2) 0.037(11) 0.27(2) 0.032(13)
C15 0.37(2) 0.085(12) 0.26(2) 0.037(11) 0.27(2) 0.032(13)
C14 0.37(2) 0.085(12) 0.26(2) 0.037(11) 0.27(2) 0.032(13)
C13 0.37(2) 0.085(12) 0.26(2) 0.037(11) 0.27(2) 0.032(13)
C12 0.37(2) 0.085(12) 0.26(2) 0.037(11) 0.27(2) 0.032(13)
C11 0.37(2) 0.085(12) 0.26(2) 0.037(11) 0.27(2) 0.032(13)
C25 0.199(14) 0.099(11) 0.095(9) 0.011(8) 0.055(8) -0.006(10)
C26 0.199(14) 0.099(11) 0.095(9) 0.011(8) 0.055(8) -0.006(10)
C27 0.199(14) 0.099(11) 0.095(9) 0.011(8) 0.055(8) -0.006(10)
C28 0.199(14) 0.099(11) 0.095(9) 0.011(8) 0.055(8) -0.006(10)
C29 0.199(14) 0.099(11) 0.095(9) 0.011(8) 0.055(8) -0.006(10)
C30 0.199(14) 0.099(11) 0.095(9) 0.011(8) 0.055(8) -0.006(10)

loop_
_atom_type_symbol
_atom_type_description
_atom_type_scat_dispersion_real
_atom_type_scat_dispersion_imag
_atom_type_scat_source
C C 0.0033 0.0016 'International Tables Vol C Tables 4.2.6.8 and 6.1.1.4'
H H 0.0000 0.0000 'International Tables Vol C Tables 4.2.6.8 and 6.1.1.4'
N N 0.0061 0.0033 'International Tables Vol C Tables 4.2.6.8 and 6.1.1.4'
O O 0.0106 0.0060 'International Tables Vol C Tables 4.2.6.8 and 6.1.1.4'
S S 0.1246 0.1234 'International Tables Vol C Tables 4.2.6.8 and 6.1.1.4'

loop_
_geom_angle_atom_site_label_1
_geom_angle_atom_site_label_2
_geom_angle_atom_site_label_3
_geom_angle
O1 S1 O2 111.6(7)
O1 S1 O3 113.1(7)
O2 S1 O3 113.0(6)
O1 S1 C31 103.8(13)
O2 S1 C31 108.5(10)
O3 S1 C31 106.1(11)
O6 S2 O5 114.0(8)
O6 S2 O4 109.8(8)
O5 S2 O4 111.7(7)
O6 S2 C32 104.7(10)
O5 S2 C32 109.0(10)
O4 S2 C32 107.2(10)
C7 N2 C9 123.4(13)
C5 N1 C1 124.1(16)
C16 N4 C20 125.6(16)
C22 N5 C24 123.9(18)
N6 C23 C21 176(2)
N1 C5 C6 122.4(17)
N1 C5 C4 117.0(13)
C6 C5 C4 120.2(13)
C2 C3 C4 122.3(17)
C8 C6 C5 120.4(17)
C8 C6 C7 116.9(14)
C5 C6 C7 122.8(14)
C18 C19 C20 129.3(19)
N4 C16 C17 115.8(18)
C2 C1 N1 117.8(14)
N4 C20 C19 112.0(16)
N4 C20 C21 118.6(16)
C19 C20 C21 129.1(16)
C21 C22 N5 128(2)
C16 C17 C18 122.9(17)
C5 C4 C3 117.2(14)
N5 C24 C25 115.0(16)
C3 C2 C1 121.3(15)
C19 C18 C17 114.0(19)
N3 C8 C6 172.7(18)
N2 C7 C6 127.6(14)
C22 C21 C20 125.2(18)
C22 C21 C23 119.3(18)
C20 C21 C23 114.1(16)
N2 C9 C10 113.6(15)
C15 C10 C11 120.0
C15 C10 C9 122.0(16)
C11 C10 C9 117.9(17)
C10 C15 C14 120.0
C13 C14 C15 120.0
C12 C13 C14 120.0
C13 C12 C11 120.0
C12 C11 C10 120.0
C26 C25 C30 120.0
C26 C25 C24 118.6(15)
C30 C25 C24 121.3(15)
C27 C26 C25 120.0
C26 C27 C28 120.0
C27 C28 C29 120.0
C30 C29 C28 120.0
C29 C30 C25 120.0

loop_
_geom_bond_atom_site_label_1
_geom_bond_atom_site_label_2
_geom_bond_distance
S1 O1 1.424(10)
S1 O2 1.446(11)
S1 O3 1.465(11)
S1 C31 1.81(2)
S2 O6 1.442(12)
S2 O5 1.468(12)
S2 O4 1.491(14)
S2 C32 1.69(2)
N2 C7 1.253(19)
N2 C9 1.46(2)
N1 C5 1.370(17)
N1 C1 1.414(18)
N3 C8 1.167(17)
N4 C16 1.36(2)
N4 C20 1.37(2)
N6 C23 1.112(19)
N5 C22 1.36(2)
N5 C24 1.46(3)
C23 C21 1.44(2)
C5 C6 1.40(2)
C5 C4 1.42(2)
C3 C2 1.33(2)
C3 C4 1.449(19)
C6 C8 1.38(2)
C6 C7 1.43(2)
C19 C18 1.30(2)
C19 C20 1.38(2)
C16 C17 1.37(3)
C1 C2 1.35(2)
C20 C21 1.44(2)
C22 C21 1.35(2)
C17 C18 1.42(3)
C24 C25 1.46(3)
C9 C10 1.50(2)
C10 C15 1.3900
C10 C11 1.3900
C15 C14 1.3900
C14 C13 1.3900
C13 C12 1.3900
C12 C11 1.3900
C25 C26 1.3900
C25 C30 1.3900
C26 C27 1.3900
C27 C28 1.3900
C28 C29 1.3900
C29 C30 1.3900
